data_7234970
loop_
_publ_author_name
'Neumann, Tristan'
'Gallo, Gianpiero'
'Jess, Inke'
'Dinnebier, Robert E.'
'N\"ather, Christian'

_publ_section_title
;
 Thermodynamically stable and metastable coordination polymers synthesized
 from solution and the solid state
;
_journal_issue 2
_journal_name_full CrystEngComm
_journal_page_first 184
_journal_page_last 194
_journal_paper_doi 10.1039/C9CE01589B
_journal_volume 22
_journal_year 2020
_chemical_formula_moiety ' C14 H14 Fe N4 S2 '
_chemical_formula_sum 'C14 H14 Fe N4 S2'
_chemical_formula_weight 358.26
_space_group_IT_number 14
_space_group_name_Hall '-P 2ybc'
_space_group_name_H-M_alt 'P 1 21/c 1'
_symmetry_cell_setting monoclinic
_symmetry_Int_Tables_number 14
_symmetry_space_group_name_H-M 'P 1 21/c 1'
_audit_creation_method TOPAS
_audit_update_record
;
2019-10-04 deposited with the CCDC.	2019-11-04 downloaded from the CCDC.
;
_cell_angle_alpha 90
_cell_angle_beta 112.725(7)
_cell_angle_gamma 90
_cell_formula_units_Z 4
_cell_length_a 11.2219(19)
_cell_length_b 17.954(2)
_cell_length_c 9.0559(14)
_cell_measurement_temperature 298
_cell_volume 1682.9(4)
_diffrn_ambient_temperature 298
_diffrn_detector
; 
 MYTHEN II (Dectris)   
;
_diffrn_detector_type 'MYTHEN II (Dectris)'
_diffrn_measurement_device_type Stoe-Stadi-P
_diffrn_radiation_probe x-ray
_diffrn_radiation_type 'Mo K\a'
_diffrn_radiation_wavelength 0.7093
_diffrn_source_type Mo-tube
_exptl_absorpt_process_details
;   
 ?
;
_exptl_crystal_colour brown
_exptl_crystal_density_diffrn 1.414
_exptl_crystal_description 'microcrystalline powder'
_pd_calc_method 'Rietveld Refinement'
_pd_instr_location
; 
'Max Planck Institute for Solid State Research - Stuttgart, Germany'
;
_pd_meas_2theta_range_inc 0.015
_pd_meas_2theta_range_max 50
_pd_meas_2theta_range_min 2
_pd_meas_scan_method step
_pd_proc_2theta_range_inc 0.01
_pd_proc_2theta_range_max 30
_pd_proc_2theta_range_min 3
_pd_proc_info_data_reduction binning
_pd_proc_info_excluded_regions
;
 ?
;
_pd_proc_ls_background_function
;   
'Chebyshev polynomial'
;
_pd_proc_ls_peak_cutoff 0.00100
_pd_proc_ls_profile_function
;
 Fundamental parameters
;
_pd_proc_ls_prof_R_factor 0.0205
_pd_proc_ls_prof_wR_factor 0.0268
_pd_spec_mounting
; 
'0.3 mm glass capillary'
;
_pd_spec_mount_mode transmission
_pd_spec_shape cylinder
_refine_ls_number_parameters 51
_refine_ls_R_Fsqd_factor 0.0101
_cod_data_source_file c9ce01589b2.cif
_cod_data_source_block 'global_CCDC4'
_cod_depositor_comments
;
The following automatic conversions were performed:

data item '_diffrn_radiation_probe' value 'X-ray' was changed to
'x-ray' in accordance with the
/home/data/users/saulius/crontab/automatic-downloads/rss-feeds/RSC/lib/dictionaries/cif_core.dic
dictionary named 'cif_core.dic' version 2.4.2 last updated on
2011-04-26.

Automatic conversion script
Id: cif_fix_values 6909 2019-04-08 15:41:33Z antanas 

 Adding full bibliography for 7234964--7234970.cif.

 Adding full bibliography for 7234964--7234970.cif.
;
_cod_original_sg_symbol_H-M P21/c
_cod_original_formula_sum ' C14 H14 Fe N4 S2 '
_cod_database_code 7234970

loop_
_symmetry_equiv_pos_as_xyz
'x, y, z '
'-x, y+1/2, -z+1/2 '
'x, -y+1/2, z+1/2 '
'-x, -y, -z '

loop_
_atom_site_label
_atom_site_type_symbol
_atom_site_symmetry_multiplicity
_atom_site_fract_x
_atom_site_fract_y
_atom_site_fract_z
_atom_site_occupancy
_atom_site_B_iso_or_equiv
Fe1 Fe 2 1 0.5 0.5 1 2.0(2)
Fe2 Fe 2 0.5 0.5 0 1 2.0(2)
S1 S 4 0.435(2) 0.4096(9) 0.757(2) 1 2.0(2)
C1 C 4 0.285(2) 0.4337(9) 0.652(2) 1 2.0(2)
N1 N 4 0.178(2) 0.4486(9) 0.578(2) 1 2.0(2)
S2 S 4 0.934(3) 0.3938(9) 0.284(3) 1 2.0(2)
C2 C 4 0.785(3) 0.4218(9) 0.184(3) 1 2.0(2)
N2 N 4 0.681(3) 0.4403(9) 0.110(3) 1 2.0(2)
N11 N 4 0.914(4) 0.4322(13) 0.624(4) 1 2.0(5)
C11 C 4 0.985(4) 0.4074(17) 0.771(4) 1 2.0(5)
H11 H 4 1.075(4) 0.420(2) 0.817(5) 1 2.0(5)
C12 C 4 0.934(5) 0.362(2) 0.857(5) 1 2.0(5)
H12 H 4 0.988(5) 0.344(3) 0.961(5) 1 2.0(5)
C13 C 4 0.800(5) 0.342(2) 0.789(6) 1 2.0(5)
C14 C 4 0.729(4) 0.370(2) 0.636(6) 1 2.0(5)
H14 H 4 0.639(4) 0.359(3) 0.585(6) 1 2.0(5)
C15 C 4 0.789(4) 0.4133(18) 0.560(5) 1 2.0(5)
H15 H 4 0.739(4) 0.431(2) 0.455(5) 1 2.0(5)
C16 C 4 0.738(6) 0.293(3) 0.875(7) 1 2.0(5)
H16 H 4 0.690(6) 0.324(4) 0.922(7) 1 2.0(5)
H17 H 4 0.684(7) 0.256(3) 0.805(8) 1 2.0(5)
H18 H 4 0.809(7) 0.268(3) 0.966(7) 1 2.0(5)
N21 N 4 0.415(3) 0.4249(13) 0.120(2) 1 2.0(5)
C21 C 4 0.470(4) 0.3589(15) 0.174(3) 1 2.0(5)
H21 H 4 0.546(4) 0.345(2) 0.158(4) 1 2.0(5)
C22 C 4 0.417(5) 0.3084(15) 0.250(5) 1 2.0(5)
H22 H 4 0.457(7) 0.2616(18) 0.285(6) 1 2.0(5)
C23 C 4 0.301(5) 0.3277(19) 0.274(4) 1 2.0(5)
C24 C 4 0.249(4) 0.397(2) 0.217(4) 1 2.0(5)
H24 H 4 0.173(4) 0.414(3) 0.231(4) 1 2.0(5)
C25 C 4 0.307(3) 0.4429(18) 0.142(3) 1 2.0(5)
H25 H 4 0.269(4) 0.490(2) 0.103(4) 1 2.0(5)
C26 C 4 0.239(7) 0.277(3) 0.355(6) 1 2.0(5)
H26 H 4 0.262(6) 0.292(3) 0.465(6) 1 2.0(5)
H27 H 4 0.148(7) 0.274(3) 0.297(7) 1 2.0(5)
H28 H 4 0.276(8) 0.225(2) 0.357(8) 1 2.0(5)

loop_
_atom_type_symbol
_atom_type_oxidation_number
Fe 2
C 4
N -3
S -2
H 1

loop_
_geom_angle_atom_site_label_1
_geom_angle_atom_site_label_2
_geom_angle_atom_site_label_3
_geom_angle
_geom_angle_site_symmetry_1
_geom_angle_site_symmetry_2
_geom_angle_site_symmetry_3
S1 C1 N1 178.0(18) 1_555 1_555 1_555

loop_
_geom_bond_atom_site_label_1
_geom_bond_atom_site_label_2
_geom_bond_distance
_geom_bond_multiplicity
S1 C1 1.64(3) 1
